data_2006668
loop_
_publ_author_name
'Santos, Isabel C.'
'Almeida, Manuel'
'Morgado, Jorge'
'Duarte, M. Teresa'
'Alc\'acer, Lu\'is'

_publ_section_title
;
 Perylo[1,12-<i>b</i>,<i>c</i>,<i>d</i>]thiophene
;
_journal_issue 11
_journal_name_full 'Acta Crystallographica Section C'
_journal_page_first 1640
_journal_page_last 1642
_journal_paper_doi 10.1107/S0108270197007907
_journal_volume 53
_journal_year 1997
_chemical_formula_moiety 'C20 H10 S'
_chemical_formula_sum 'C20 H10 S'
_chemical_formula_weight 282.34
_chemical_name_systematic
;
perilo(1,12-b,c,d)thiophene
;
_space_group_IT_number 14
_symmetry_cell_setting monoclinic
_symmetry_space_group_name_Hall '-P 2yab'
_symmetry_space_group_name_H-M 'P 1 21/a 1'
_audit_creation_method SHELXL
_cell_angle_alpha 90.00
_cell_angle_beta 112.655(11)
_cell_angle_gamma 90.00
_cell_formula_units_Z 4
_cell_length_a 16.921(2)
_cell_length_b 4.5252(4)
_cell_length_c 17.898(2)
_cell_measurement_reflns_used 25
_cell_measurement_temperature 293(2)
_cell_measurement_theta_max 15
_cell_measurement_theta_min 10
_cell_volume 1264.7(3)
_computing_cell_refinement 'CAD-4 Software'
_computing_data_collection 'CAD-4 Software (Enraf Nonius, 1989)'
_computing_data_reduction 'PROCESS MolEN (Fair, 1990)'
_computing_molecular_graphics 'ORTEPII (Johnson, 1976)'
_computing_publication_material SHELXL93
_computing_structure_refinement 'SHELXL93 (Sheldrick, 1993)'
_computing_structure_solution 'SHELXS86 (Sheldrick, 1985)'
_diffrn_ambient_temperature 293(2)
_diffrn_measurement_device 'Enraf Nonius CAD-4'
_diffrn_measurement_method '\w-2\q scan'
_diffrn_radiation_monochromator graphite
_diffrn_radiation_source 'fine-focus sealed tube'
_diffrn_radiation_type MoK\a
_diffrn_radiation_wavelength 0.71069
_diffrn_reflns_av_R_equivalents 0.0225
_diffrn_reflns_av_sigmaI/netI 0.0362
_diffrn_reflns_limit_h_max 20
_diffrn_reflns_limit_h_min -22
_diffrn_reflns_limit_k_max 5
_diffrn_reflns_limit_k_min 0
_diffrn_reflns_limit_l_max 23
_diffrn_reflns_limit_l_min 0
_diffrn_reflns_number 3106
_diffrn_reflns_theta_max 27.95
_diffrn_reflns_theta_min 2.42
_diffrn_standards_decay_% 0
_diffrn_standards_interval_count 100
_diffrn_standards_interval_time 60
_diffrn_standards_number 5
_exptl_absorpt_coefficient_mu 0.243
_exptl_absorpt_correction_T_max 0.9995
_exptl_absorpt_correction_T_min 0.9744
_exptl_absorpt_correction_type 'empirical, psi-scan'
_exptl_absorpt_process_details '(North, Philips & Mathews, 1968)'
_exptl_crystal_colour yellow
_exptl_crystal_density_diffrn 1.483
_exptl_crystal_description needle
_exptl_crystal_F_000 584
_exptl_crystal_size_max 0.6
_exptl_crystal_size_mid 0.1
_exptl_crystal_size_min 0.05
_refine_diff_density_max 0.282
_refine_diff_density_min -0.282
_refine_ls_extinction_method none
_refine_ls_goodness_of_fit_all 1.129
_refine_ls_goodness_of_fit_obs 1.037
_refine_ls_hydrogen_treatment constr
_refine_ls_matrix_type full
_refine_ls_number_parameters 191
_refine_ls_number_reflns 3011
_refine_ls_number_restraints 0
_refine_ls_restrained_S_all 1.134
_refine_ls_restrained_S_obs 1.037
_refine_ls_R_factor_all 0.0873
_refine_ls_R_factor_obs .0400
_refine_ls_shift/esd_max 0.001
_refine_ls_shift/esd_mean 0.000
_refine_ls_structure_factor_coef Fsqd
_refine_ls_weighting_details 'w = 1/[\s^2^(Fo^2^)+(0.0405P)^2^+0.7365P] where P=(Fo^2^+2Fc^2^)/3'
_refine_ls_weighting_scheme calc
_refine_ls_wR_factor_all 0.1240
_refine_ls_wR_factor_obs .0901
_reflns_number_observed 1969
_reflns_number_total 3014
_reflns_observed_criterion >2sigma(I)
_cod_data_source_file fg1306.cif
_cod_data_source_block pet
_cod_original_cell_volume 1264.7(2)
_cod_original_sg_symbol_H-M 'P 21/a'
_cod_database_code 2006668

loop_
_symmetry_equiv_pos_as_xyz
'x, y, z'
'-x+1/2, y+1/2, -z'
'-x, -y, -z'
'x-1/2, -y-1/2, z'

loop_
_atom_site_aniso_label
_atom_site_aniso_U_11
_atom_site_aniso_U_22
_atom_site_aniso_U_33
_atom_site_aniso_U_12
_atom_site_aniso_U_13
_atom_site_aniso_U_23
S1 .0445(3) .0500(4) .0328(3) -.0025(3) .0131(2) .0001(3)
C1 .0278(10) .0290(12) .0389(11) -.0043(9) .0112(8) .0039(9)
C2 .0307(10) .0285(11) .0345(10) -.0038(9) .0117(8) .0007(9)
C3 .0341(11) .0345(12) .0390(11) -.0056(10) .0149(9) -.0009(10)
C4 .0469(13) .0408(14) .0505(14) -.0032(11) .0264(11) -.0086(11)
C5 .0378(12) .0365(14) .065(2) .0040(11) .0255(11) -.0019(12)
C6 .0286(10) .0306(12) .0513(13) -.0032(9) .0139(10) .0029(10)
C7 .0298(11) .0397(14) .062(2) .0041(11) .0116(10) .0110(12)
C8 .0351(12) .0458(15) .0458(13) -.0016(11) .0022(10) .0126(12)
C9 .0410(12) .0419(14) .0379(12) -.0047(11) .0103(10) .0044(11)
C10 .0310(10) .0294(11) .0359(11) -.0059(9) .0101(9) .0036(9)
C11 .0341(11) .0288(11) .0365(11) -.0061(9) .0145(9) .0007(9)
C12 .0456(13) .0400(14) .0387(12) -.0057(11) .0184(10) -.0017(10)
C13 .0546(14) .0441(15) .0511(14) -.0062(13) .0317(12) -.0104(12)
C14 .0428(13) .0382(14) .062(2) .0013(11) .0287(12) -.0033(12)
C15 .0317(11) .0311(12) .0504(13) -.0020(10) .0182(10) .0012(10)
C16 .0319(11) .0388(14) .0550(14) .0052(11) .0121(10) .0066(12)
C17 .0358(12) .0437(14) .0410(12) .0018(11) .0052(10) .0084(11)
C18 .0354(11) .0364(12) .0352(11) -.0057(10) .0117(9) .0020(10)
C19 .0293(10) .0293(11) .0359(11) -.0022(9) .0127(8) .0027(9)
C20 .0294(10) .0280(11) .0366(11) -.0038(9) .0136(8) .0011(9)

loop_
_atom_site_label
_atom_site_fract_x
_atom_site_fract_y
_atom_site_fract_z
_atom_site_U_iso_or_equiv
_atom_site_thermal_displace_type
_atom_site_calc_flag
_atom_site_refinement_flags
_atom_site_occupancy
_atom_site_disorder_group
_atom_site_type_symbol
S1 .57558(4) .0380(2) .95567(4) .0430(2) Uani d . 1 . S
C1 .44274(13) .1907(5) .72406(13) .0324(5) Uani d . 1 . C
C2 .49898(13) .1057(5) .80145(13) .0315(5) Uani d . 1 . C
C3 .49381(14) .2020(5) .87246(13) .0356(5) Uani d . 1 . C
C4 .4281(2) .4034(6) .8679(2) .0438(6) Uani d . 1 . C
H4 .4226 .4718 .9146 .055(3) Uiso calc R 1 . H
C5 .37309(15) .4948(6) .7933(2) .0446(6) Uani d . 1 . C
H5 .33070 .6302 .7906 .055(3) Uiso calc R 1 . H
C6 .37717(13) .3931(5) .71895(15) .0373(5) Uani d . 1 . C
C7 .32048(14) .4767(6) .6409(2) .0455(6) Uani d . 1 . C
H7 .27680 .6109 .6349 .055(3) Uiso calc R 1 . H
C8 .32935(15) .3615(6) .5739(2) .0463(6) Uani d . 1 . C
H8 .29097 .4180 .5229 .055(3) Uiso calc R 1 . H
C9 .39460(15) .1608(6) .57996(14) .0417(6) Uani d . 1 . C
H9 .39852 .0868 .53303 .055(3) Uiso calc R 1 . H
C10 .45341(13) .0707(5) .65473(13) .0329(5) Uani d . 1 . C
C11 .52481(14) -.1372(5) .66654(13) .0328(5) Uani d . 1 . C
C12 .54235(15) -.2670(6) .60444(15) .0408(5) Uani d . 1 . C
H12 .50750 -.2254 .55095 .055(3) Uiso calc R 1 . H
C13 .6117(2) -.4596(6) .6210(2) .0465(6) Uani d . 1 . C
H13 .6220 -.5417 .5781 .055(3) Uiso calc R 1 . H
C14 .6649(2) -.5315(6) .6986(2) .0451(6) Uani d . 1 . C
H14 .7104 -.6609 .7076 .055(3) Uiso calc R 1 . H
C15 .65064(14) -.4095(5) .76439(14) .0370(5) Uani d . 1 . C
C16 .70168(15) -.4698(6) .8478(2) .0433(6) Uani d . 1 . C
H16 .74786 -.5981 .8598 .055(3) Uiso calc R 1 . H
C17 .68579(15) -.3478(6) .91049(15) .0431(6) Uani d . 1 . C
H17 .72040 -.3927 .96384 .055(3) Uiso calc R 1 . H
C18 .61592(14) -.1528(5) .89276(13) .0362(5) Uani d . 1 . C
C19 .56665(13) -.0924(5) .81254(13) .0315(5) Uani d . 1 . C
C20 .58103(13) -.2135(5) .74707(13) .0310(5) Uani d . 1 . C

loop_
_atom_type_symbol
_atom_type_description
_atom_type_scat_dispersion_real
_atom_type_scat_dispersion_imag
_atom_type_scat_source
C C 0.0033 0.0016 'International Tables Vol C Tables 4.2.6.8 and 6.1.1.4'
H H 0.0000 0.0000 'International Tables Vol C Tables 4.2.6.8 and 6.1.1.4'
S S 0.1246 0.1234 'International Tables Vol C Tables 4.2.6.8 and 6.1.1.4'

loop_
_geom_angle_atom_site_label_1
_geom_angle_atom_site_label_2
_geom_angle_atom_site_label_3
_geom_angle
_geom_angle_publ_flag
C18 S1 C3 92.17(11) yes
C2 C1 C6 117.4(2) no
C2 C1 C10 119.4(2) no
C6 C1 C10 123.3(2) no
C3 C2 C1 124.4(2) no
C3 C2 C19 114.1(2) no
C1 C2 C19 121.4(2) no
C2 C3 C4 118.5(2) no
C2 C3 S1 109.8(2) yes
C4 C3 S1 131.7(2) yes
C5 C4 C3 118.5(2) no
C4 C5 C6 123.4(2) no
C7 C6 C1 117.1(2) no
C7 C6 C5 125.2(2) no
C1 C6 C5 117.7(2) no
C8 C7 C6 120.3(2) no
C7 C8 C9 121.9(2) no
C10 C9 C8 121.1(2) no
C9 C10 C1 116.3(2) no
C9 C10 C11 124.6(2) no
C1 C10 C11 119.1(2) no
C12 C11 C20 116.2(2) no
C12 C11 C10 124.7(2) no
C20 C11 C10 119.1(2) no
C11 C12 C13 121.0(2) no
C14 C13 C12 122.2(2) no
C13 C14 C15 119.8(2) no
C14 C15 C20 117.5(2) no
C14 C15 C16 124.7(2) no
C20 C15 C16 117.7(2) no
C17 C16 C15 123.2(2) no
C16 C17 C18 118.7(2) no
C19 C18 C17 118.4(2) no
C19 C18 S1 110.0(2) yes
C17 C18 S1 131.6(2) yes
C18 C19 C20 124.3(2) no
C18 C19 C2 113.9(2) no
C20 C19 C2 121.8(2) no
C19 C20 C15 117.6(2) no
C19 C20 C11 119.2(2) no
C15 C20 C11 123.3(2) no

loop_
_geom_bond_atom_site_label_1
_geom_bond_atom_site_label_2
_geom_bond_site_symmetry_2
_geom_bond_distance
_geom_bond_publ_flag
S1 C18 . 1.753(2) yes
S1 C3 . 1.760(2) yes
C1 C2 . 1.399(3) yes
C1 C6 . 1.414(3) yes
C1 C10 . 1.428(3) yes
C2 C3 . 1.378(3) yes
C2 C19 . 1.407(3) yes
C3 C4 . 1.415(3) yes
C4 C5 . 1.364(3) yes
C5 C6 . 1.435(3) yes
C6 C7 . 1.407(3) yes
C7 C8 . 1.369(4) yes
C8 C9 . 1.401(4) yes
C9 C10 . 1.386(3) yes
C10 C11 . 1.481(3) yes
C11 C12 . 1.387(3) yes
C11 C20 . 1.430(3) yes
C12 C13 . 1.398(3) yes
C13 C14 . 1.372(4) yes
C14 C15 . 1.403(3) yes
C15 C20 . 1.410(3) yes
C15 C16 . 1.434(3) yes
C16 C17 . 1.367(3) yes
C17 C18 . 1.410(3) yes
C18 C19 . 1.382(3) yes
C19 C20 . 1.397(3) yes

loop_
_cod_related_entry_id
_cod_related_entry_database
_cod_related_entry_code
1 ChemSpider 21137443
